data_2220508
loop_
_publ_author_name
'Wysocki, Waldemar'
'Matosiuk, Dariusz'
'Karczmarzyk, Zbigniew'
'Fidecka, Sylwia'
'Fruzi\'nski, Andrzej'

_publ_section_title
;
 1-(3-Chlorophenyl)-3-(1-<i>p</i>-tolylimidazolidin-2-ylidene)urea
;
_journal_coeditor_code HB2873
_journal_issue 1
_journal_name_full 'Acta Crystallographica Section E'
_journal_page_first o40
_journal_paper_doi 10.1107/S1600536808040701
_journal_volume 65
_journal_year 2009
_chemical_formula_iupac 'C17 H17 Cl N4 O'
_chemical_formula_moiety 'C17 H17 Cl N4 O'
_chemical_formula_sum 'C17 H17 Cl N4 O'
_chemical_formula_weight 328.80
_chemical_name_systematic
;
1-(3-Chlorophenyl)-3-(1-<i>p</i>-tolylimidazolidin-2-ylidene)urea
;
_space_group_IT_number 14
_symmetry_cell_setting monoclinic
_symmetry_space_group_name_Hall '-P 2ybc'
_symmetry_space_group_name_H-M 'P 1 21/c 1'
_atom_sites_solution_hydrogens mixed
_atom_sites_solution_primary direct
_atom_sites_solution_secondary difmap
_audit_creation_method 'WinGX routine CIF_UPDATE'
_cell_angle_alpha 90
_cell_angle_beta 100.506(8)
_cell_angle_gamma 90
_cell_formula_units_Z 4
_cell_length_a 11.4506(8)
_cell_length_b 15.5097(17)
_cell_length_c 9.2811(11)
_cell_measurement_reflns_used 25
_cell_measurement_temperature 293(2)
_cell_measurement_theta_max 37.88
_cell_measurement_theta_min 20.43
_cell_volume 1620.6(3)
_computing_cell_refinement
;
<i>KM4B8</i> (Ga\/ldecki <i>et al</i>., 1996)
;
_computing_data_collection
;
<i>KM4B8</i> (Ga\/ldecki <i>et al</i>., 1996)
;
_computing_data_reduction
;
<i>DATAPROC</i> (Ga\/ldecki <i>et al</i>., 1995)
;
_computing_molecular_graphics '<i>ORTEP-3</i> (Farrugia, 1997)'
_computing_publication_material '<i>WinGX</i> (Farrugia, 1999)'
_computing_structure_refinement '<i>SHELXL97</i> (Sheldrick, 2008)'
_computing_structure_solution '<i>SHELXS97</i> (Sheldrick, 2008)'
_diffrn_ambient_temperature 293(2)
_diffrn_measured_fraction_theta_full 0.985
_diffrn_measured_fraction_theta_max 0.985
_diffrn_measurement_device_type 'Kuma KM-4 four-circle'
_diffrn_measurement_method \w-2\q
_diffrn_radiation_monochromator graphite
_diffrn_radiation_type CuK\a
_diffrn_radiation_wavelength 1.54178
_diffrn_reflns_av_R_equivalents 0.0219
_diffrn_reflns_limit_h_max 1
_diffrn_reflns_limit_h_min -14
_diffrn_reflns_limit_k_max 1
_diffrn_reflns_limit_k_min -19
_diffrn_reflns_limit_l_max 11
_diffrn_reflns_limit_l_min -11
_diffrn_reflns_number 4241
_diffrn_reflns_theta_full 80.25
_diffrn_reflns_theta_max 80.25
_diffrn_reflns_theta_min 3.93
_diffrn_standards_decay_% 1
_diffrn_standards_interval_count 100
_diffrn_standards_number 2
_exptl_absorpt_coefficient_mu 2.166
_exptl_absorpt_correction_T_max 0.805
_exptl_absorpt_correction_T_min 0.398
_exptl_absorpt_correction_type multi-scan
_exptl_absorpt_process_details '(SORTAV; Blessing, 1995)'
_exptl_crystal_colour colourless
_exptl_crystal_density_diffrn 1.347
_exptl_crystal_density_method 'not measured'
_exptl_crystal_description prism
_exptl_crystal_F_000 688
_exptl_crystal_size_max 0.5
_exptl_crystal_size_mid 0.4
_exptl_crystal_size_min 0.1
_refine_diff_density_max 0.372
_refine_diff_density_min -0.254
_refine_ls_extinction_coef 0.0059(8)
_refine_ls_extinction_method '<i>SHELXL97</i> (Sheldrick, 2008)'
_refine_ls_goodness_of_fit_ref 1.046
_refine_ls_hydrogen_treatment mixed
_refine_ls_matrix_type full
_refine_ls_number_parameters 215
_refine_ls_number_reflns 3485
_refine_ls_number_restraints 0
_refine_ls_restrained_S_all 1.046
_refine_ls_R_factor_all 0.0724
_refine_ls_R_factor_gt 0.0553
_refine_ls_shift/su_max 0
_refine_ls_shift/su_mean 0
_refine_ls_structure_factor_coef Fsqd
_refine_ls_weighting_details 'calc w=1/[\s^2^(Fo^2^)+(0.1001P)^2^+0.2753P] where P=(Fo^2^+2Fc^2^)/3'
_refine_ls_weighting_scheme calc
_refine_ls_wR_factor_ref 0.165
_reflns_number_gt 2703
_reflns_number_total 3485
_reflns_threshold_expression I>2\s(I)
_cod_data_source_file hb2873.cif
_cod_data_source_block I
_cod_depositor_comments
;
The following automatic conversions were performed:
'_symmetry_cell_setting' value 'Monoclinic' changed to 'monoclinic'
according to '/home/saulius/struct/CIF-dictionaries/cif_core.dic'
dictionary named 'cif_core.dic' version 2.4.1 from 2010-06-29.

Automatic conversion script
Id: cif_fix_enum 1527 2010-12-29 10:47:43Z saulius 

The following automatic conversions were performed:

'_symmetry_cell_setting' value 'Monoclinic' changed to 'monoclinic'
according to /home/saulius/struct/CIF-dictionaries/cif_core.dic
dictionary named 'cif_core.dic' version 2.4.1 from 2010-06-29.

Automatic conversion script
Id: cif_fix_values 1715 2011-07-08 13:25:40Z adriana 
;
_cod_original_cell_volume 1620.7(3)
_cod_original_sg_symbol_H-M 'P 21/c'
_cod_database_code 2220508
_cod_database_fobs_code 2220508

loop_
_symmetry_equiv_pos_as_xyz
'x, y, z'
'-x, y+1/2, -z+1/2'
'-x, -y, -z'
'x, -y-1/2, z-1/2'

loop_
_atom_site_type_symbol
_atom_site_label
_atom_site_fract_x
_atom_site_fract_y
_atom_site_fract_z
_atom_site_U_iso_or_equiv
_atom_site_adp_type
_atom_site_calc_flag
_atom_site_refinement_flags
_atom_site_occupancy
_atom_site_disorder_assembly
_atom_site_disorder_group
N N1 -0.09936(14) 0.43729(11) 0.57376(17) 0.0563(4) Uani d . 1 . .
C C2 -0.01993(15) 0.39274(12) 0.67403(19) 0.0492(4) Uani d . 1 . .
N N3 -0.01904(16) 0.42651(13) 0.80768(19) 0.0627(5) Uani d . 1 . .
H H31 0.034(3) 0.408(2) 0.870(3) 0.094 Uiso d . 1 . .
C C4 -0.0828(2) 0.50708(18) 0.8019(2) 0.0739(6) Uani d . 1 . .
H H41 -0.0287 0.5554 0.8233 0.111 Uiso calc R 1 . .
H H42 -0.1376 0.5073 0.8702 0.111 Uiso calc R 1 . .
C C5 -0.1490(2) 0.50998(17) 0.6438(2) 0.0709(6) Uani d . 1 . .
H H51 -0.2338 0.5029 0.639 0.106 Uiso calc R 1 . .
H H52 -0.1348 0.5641 0.5974 0.106 Uiso calc R 1 . .
N N6 0.04359(13) 0.32839(10) 0.63777(16) 0.0493(4) Uani d . 1 . .
C C7 0.12813(16) 0.29293(12) 0.74519(18) 0.0476(4) Uani d . 1 . .
O O8 0.15118(13) 0.31364(10) 0.87643(14) 0.0618(4) Uani d . 1 . .
N N9 0.18900(14) 0.22979(11) 0.68843(16) 0.0527(4) Uani d . 1 . .
H H91 0.170(2) 0.2200(17) 0.588(3) 0.079 Uiso d . 1 . .
C C21 -0.14323(16) 0.41676(13) 0.4251(2) 0.0535(4) Uani d . 1 . .
C C22 -0.20757(18) 0.47920(14) 0.3367(2) 0.0588(5) Uani d . 1 . .
H H221 -0.2174 0.5337 0.3746 0.088 Uiso calc . 1 . .
C C23 -0.25711(19) 0.46083(16) 0.1925(2) 0.0647(5) Uani d . 1 . .
H H231 -0.2992 0.5037 0.135 0.097 Uiso calc . 1 . .
C C24 -0.2459(2) 0.38109(17) 0.1321(2) 0.0699(6) Uani d . 1 . .
C C25 -0.1811(3) 0.31957(18) 0.2211(3) 0.0819(8) Uani d . 1 . .
H H251 -0.1716 0.2652 0.1825 0.123 Uiso calc . 1 . .
C C26 -0.1300(2) 0.33600(16) 0.3655(2) 0.0717(6) Uani d . 1 . .
H H261 -0.087 0.2932 0.4223 0.108 Uiso calc . 1 . .
C C27 -0.3058(3) 0.3593(2) -0.0224(3) 0.0987(10) Uani d . 1 . .
H H271 -0.3846 0.3385 -0.0216 0.148 Uiso calc R 1 . .
H H272 -0.261 0.3157 -0.0613 0.148 Uiso calc R 1 . .
H H273 -0.31 0.4101 -0.0823 0.148 Uiso calc R 1 . .
C C31 0.29140(16) 0.18486(11) 0.75469(18) 0.0475(4) Uani d . 1 . .
C C32 0.34463(19) 0.19435(13) 0.9002(2) 0.0597(5) Uani d . 1 . .
H H321 0.3127 0.2318 0.9611 0.09 Uiso calc . 1 . .
C C33 0.4462(2) 0.14726(15) 0.9541(2) 0.0665(6) Uani d . 1 . .
C C34 0.4955(2) 0.09095(17) 0.8697(3) 0.0713(6) Uani d . 1 . .
H H341 0.5634 0.0598 0.9083 0.107 Uiso calc . 1 . .
C C35 0.4410(2) 0.08155(16) 0.7248(3) 0.0674(6) Uani d . 1 . .
H H351 0.4732 0.0436 0.665 0.101 Uiso calc . 1 . .
C C36 0.33986(17) 0.12737(13) 0.6673(2) 0.0536(4) Uani d . 1 . .
H H361 0.3042 0.1197 0.5698 0.08 Uiso calc . 1 . .
Cl Cl37 0.51115(8) 0.16036(6) 1.13661(8) 0.1143(4) Uani d . 1 . .

loop_
_atom_site_aniso_label
_atom_site_aniso_U_11
_atom_site_aniso_U_22
_atom_site_aniso_U_33
_atom_site_aniso_U_12
_atom_site_aniso_U_13
_atom_site_aniso_U_23
N1 0.0552(8) 0.0643(9) 0.0447(8) 0.0130(7) -0.0037(6) -0.0031(7)
C2 0.0462(8) 0.0592(10) 0.0393(8) 0.0018(7) 0.0004(6) 0.0012(7)
N3 0.0623(10) 0.0803(12) 0.0424(8) 0.0166(9) 0.0014(7) -0.0065(8)
C4 0.0757(14) 0.0855(16) 0.0569(12) 0.0241(12) 0.0029(10) -0.0130(11)
C5 0.0685(12) 0.0811(15) 0.0590(12) 0.0232(11) 0.0005(10) -0.0102(11)
N6 0.0500(8) 0.0569(8) 0.0367(7) 0.0070(6) -0.0037(6) 0.0010(6)
C7 0.0512(9) 0.0543(9) 0.0337(7) 0.0017(7) -0.0021(6) 0.0031(7)
O8 0.0720(9) 0.0738(9) 0.0345(6) 0.0170(7) -0.0037(6) -0.0026(6)
N9 0.0583(8) 0.0614(9) 0.0329(7) 0.0117(7) -0.0063(6) -0.0008(6)
C21 0.0470(9) 0.0655(11) 0.0436(9) 0.0047(8) -0.0029(7) 0.0019(8)
C22 0.0542(10) 0.0605(11) 0.0569(11) 0.0009(8) -0.0025(8) 0.0087(9)
C23 0.0574(11) 0.0751(13) 0.0553(11) 0.0018(10) -0.0065(8) 0.0169(10)
C24 0.0666(12) 0.0888(16) 0.0472(10) 0.0055(11) -0.0084(9) 0.0040(10)
C25 0.0937(17) 0.0854(16) 0.0540(12) 0.0259(14) -0.0203(12) -0.0114(11)
C26 0.0812(14) 0.0739(14) 0.0497(11) 0.0231(11) -0.0155(10) -0.0047(9)
C27 0.112(2) 0.115(2) 0.0541(13) 0.0148(18) -0.0255(14) -0.0012(14)
C31 0.0506(9) 0.0489(9) 0.0394(8) 0.0016(7) -0.0011(7) 0.0032(7)
C32 0.0669(12) 0.0619(11) 0.0431(9) 0.0141(9) -0.0092(8) -0.0031(8)
C33 0.0681(12) 0.0695(13) 0.0521(11) 0.0138(10) -0.0147(9) -0.0001(9)
C34 0.0628(12) 0.0794(14) 0.0648(13) 0.0215(11) -0.0067(10) 0.0016(11)
C35 0.0631(12) 0.0762(14) 0.0602(12) 0.0149(10) 0.0044(9) -0.0041(10)
C36 0.0555(10) 0.0597(10) 0.0429(9) 0.0028(8) 0.0024(7) -0.0005(8)
Cl37 0.1317(7) 0.1242(7) 0.0627(4) 0.0537(5) -0.0466(4) -0.0179(4)

loop_
_atom_type_symbol
_atom_type_description
_atom_type_scat_dispersion_real
_atom_type_scat_dispersion_imag
_atom_type_scat_source
C C 0.0181 0.0091 'International Tables Vol C Tables 4.2.6.8 and 6.1.1.4'
H H 0.0000 0.0000 'International Tables Vol C Tables 4.2.6.8 and 6.1.1.4'
N N 0.0311 0.0180 'International Tables Vol C Tables 4.2.6.8 and 6.1.1.4'
O O 0.0492 0.0322 'International Tables Vol C Tables 4.2.6.8 and 6.1.1.4'
Cl Cl 0.3639 0.7018 'International Tables Vol C Tables 4.2.6.8 and 6.1.1.4'

loop_
_geom_angle_atom_site_label_1
_geom_angle_atom_site_label_2
_geom_angle_atom_site_label_3
_geom_angle_site_symmetry_1
_geom_angle_site_symmetry_3
_geom_angle
_geom_angle_publ_flag
C2 N1 C21 . . 128.66(16) ?
C2 N1 C5 . . 110.55(16) ?
C21 N1 C5 . . 120.49(15) ?
N6 C2 N3 . . 128.35(17) ?
N6 C2 N1 . . 122.75(16) ?
N3 C2 N1 . . 108.89(17) ?
C2 N3 C4 . . 112.58(17) ?
C2 N3 H31 . . 113(2) ?
C4 N3 H31 . . 130(2) ?
N3 C4 C5 . . 102.76(17) ?
N3 C4 H41 . . 111.2 ?
C5 C4 H41 . . 111.2 ?
N3 C4 H42 . . 111.2 ?
C5 C4 H42 . . 111.2 ?
H41 C4 H42 . . 109.1 ?
N1 C5 C4 . . 103.82(17) ?
N1 C5 H51 . . 111 ?
C4 C5 H51 . . 111 ?
N1 C5 H52 . . 111 ?
C4 C5 H52 . . 111 ?
H51 C5 H52 . . 109 ?
C2 N6 C7 . . 117.94(15) ?
O8 C7 N9 . . 122.24(16) ?
O8 C7 N6 . . 127.25(17) ?
N9 C7 N6 . . 110.50(14) ?
C7 N9 C31 . . 129.19(14) ?
C7 N9 H91 . . 117.4(17) ?
C31 N9 H91 . . 112.5(17) ?
C26 C21 C22 . . 118.55(18) ?
C26 C21 N1 . . 123.07(17) ?
C22 C21 N1 . . 118.30(18) ?
C23 C22 C21 . . 120.4(2) ?
C23 C22 H221 . . 119.8 ?
C21 C22 H221 . . 119.8 ?
C24 C23 C22 . . 121.85(19) ?
C24 C23 H231 . . 119.1 ?
C22 C23 H231 . . 119.1 ?
C23 C24 C25 . . 117.1(2) ?
C23 C24 C27 . . 121.9(2) ?
C25 C24 C27 . . 120.9(2) ?
C26 C25 C24 . . 122.4(2) ?
C26 C25 H251 . . 118.8 ?
C24 C25 H251 . . 118.8 ?
C25 C26 C21 . . 119.6(2) ?
C25 C26 H261 . . 120.2 ?
C21 C26 H261 . . 120.2 ?
C24 C27 H271 . . 109.5 ?
C24 C27 H272 . . 109.5 ?
H271 C27 H272 . . 109.5 ?
C24 C27 H273 . . 109.5 ?
H271 C27 H273 . . 109.5 ?
H272 C27 H273 . . 109.5 ?
C32 C31 C36 . . 119.13(16) ?
C32 C31 N9 . . 123.91(17) ?
C36 C31 N9 . . 116.96(15) ?
C31 C32 C33 . . 119.11(19) ?
C31 C32 H321 . . 120.4 ?
C33 C32 H321 . . 120.4 ?
C34 C33 C32 . . 122.6(2) ?
C34 C33 Cl37 . . 119.23(16) ?
C32 C33 Cl37 . . 118.18(17) ?
C33 C34 C35 . . 117.79(19) ?
C33 C34 H341 . . 121.1 ?
C35 C34 H341 . . 121.1 ?
C36 C35 C34 . . 121.3(2) ?
C36 C35 H351 . . 119.4 ?
C34 C35 H351 . . 119.4 ?
C35 C36 C31 . . 120.09(17) ?
C35 C36 H361 . . 120 ?
C31 C36 H361 . . 120 ?

loop_
_geom_bond_atom_site_label_1
_geom_bond_atom_site_label_2
_geom_bond_site_symmetry_2
_geom_bond_distance
_geom_bond_publ_flag
N1 C2 . 1.365(2) n
N1 C21 . 1.416(2) ?
N1 C5 . 1.467(3) ?
C2 N6 . 1.314(2) n
C2 N3 . 1.345(2) n
N3 C4 . 1.443(3) ?
N3 H31 . 0.81(3) ?
C4 C5 . 1.524(3) ?
C4 H41 . 0.97 ?
C4 H42 . 0.97 ?
C5 H51 . 0.97 ?
C5 H52 . 0.97 ?
N6 C7 . 1.372(2) n
C7 O8 . 1.241(2) n
C7 N9 . 1.363(2) n
N9 C31 . 1.406(2) n
N9 H91 . 0.93(3) ?
C21 C26 . 1.388(3) ?
C21 C22 . 1.390(3) ?
C22 C23 . 1.384(3) ?
C22 H221 . 0.93 ?
C23 C24 . 1.374(4) ?
C23 H231 . 0.93 ?
C24 C25 . 1.386(3) ?
C24 C27 . 1.510(3) ?
C25 C26 . 1.385(3) ?
C25 H251 . 0.93 ?
C26 H261 . 0.93 ?
C27 H271 . 0.96 ?
C27 H272 . 0.96 ?
C27 H273 . 0.96 ?
C31 C32 . 1.385(2) ?
C31 C36 . 1.388(3) ?
C32 C33 . 1.387(3) ?
C32 H321 . 0.93 ?
C33 C34 . 1.362(3) ?
C33 Cl37 . 1.734(2) ?
C34 C35 . 1.383(3) ?
C34 H341 . 0.93 ?
C35 C36 . 1.381(3) ?
C35 H351 . 0.93 ?
C36 H361 . 0.93 ?

loop_
_geom_hbond_atom_site_label_D
_geom_hbond_atom_site_label_H
_geom_hbond_atom_site_label_A
_geom_hbond_site_symmetry_A
_geom_hbond_distance_DH
_geom_hbond_distance_HA
_geom_hbond_distance_DA
_geom_hbond_angle_DHA
_geom_hbond_publ_flag
N3 H31 O8 . 0.81(3) 1.98(3) 2.611(2) 134(3) y
C26 H261 N6 . 0.93 2.33 2.919(3) 121 y
C32 H321 O8 . 0.93 2.26 2.864(3) 122 y
N9 H91 O8 4_565 0.93(3) 2.01(3) 2.927(2) 171(2) y
C36 H361 O8 4_565 0.93 2.49 3.266(2) 141 y

loop_
_geom_torsion_atom_site_label_1
_geom_torsion_atom_site_label_2
_geom_torsion_atom_site_label_3
_geom_torsion_atom_site_label_4
_geom_torsion_site_symmetry_1
_geom_torsion_site_symmetry_2
_geom_torsion_site_symmetry_3
_geom_torsion_site_symmetry_4
_geom_torsion
_geom_torsion_publ_flag
C21 N1 C2 N6 . . . . 11.5(3) ?
C5 N1 C2 N6 . . . . -175.0(2) ?
C21 N1 C2 N3 . . . . -169.24(19) ?
C5 N1 C2 N3 . . . . 4.3(2) ?
N6 C2 N3 C4 . . . . 168.4(2) ?
N1 C2 N3 C4 . . . . -10.8(3) ?
C2 N3 C4 C5 . . . . 12.3(3) ?
C2 N1 C5 C4 . . . . 3.2(3) ?
C21 N1 C5 C4 . . . . 177.4(2) ?
N3 C4 C5 N1 . . . . -8.8(3) ?
N3 C2 N6 C7 . . . . -4.7(3) ?
N1 C2 N6 C7 . . . . 174.45(17) ?
C2 N6 C7 O8 . . . . 1.5(3) ?
C2 N6 C7 N9 . . . . -177.46(17) ?
O8 C7 N9 C31 . . . . -7.8(3) ?
N6 C7 N9 C31 . . . . 171.18(18) ?
C2 N1 C21 C26 . . . . 14.4(3) ?
C5 N1 C21 C26 . . . . -158.6(2) ?
C2 N1 C21 C22 . . . . -168.8(2) ?
C5 N1 C21 C22 . . . . 18.2(3) ?
C26 C21 C22 C23 . . . . 0.0(3) ?
N1 C21 C22 C23 . . . . -176.89(19) ?
C21 C22 C23 C24 . . . . 0.6(3) ?
C22 C23 C24 C25 . . . . -0.9(4) ?
C22 C23 C24 C27 . . . . 176.4(3) ?
C23 C24 C25 C26 . . . . 0.6(4) ?
C27 C24 C25 C26 . . . . -176.7(3) ?
C24 C25 C26 C21 . . . . 0.0(5) ?
C22 C21 C26 C25 . . . . -0.3(4) ?
N1 C21 C26 C25 . . . . 176.5(2) ?
C7 N9 C31 C32 . . . . 5.0(3) ?
C7 N9 C31 C36 . . . . -175.62(19) ?
C36 C31 C32 C33 . . . . 1.1(3) ?
N9 C31 C32 C33 . . . . -179.5(2) ?
C31 C32 C33 C34 . . . . -0.8(4) ?
C31 C32 C33 Cl37 . . . . 179.97(17) ?
C32 C33 C34 C35 . . . . 0.3(4) ?
Cl37 C33 C34 C35 . . . . 179.6(2) ?
C33 C34 C35 C36 . . . . -0.2(4) ?
C34 C35 C36 C31 . . . . 0.6(4) ?
C32 C31 C36 C35 . . . . -1.1(3) ?
N9 C31 C36 C35 . . . . 179.5(2) ?

loop_
_cod_related_entry_id
_cod_related_entry_database
_cod_related_entry_code
1 ChemSpider 9144744
